data_9005629
loop_
_publ_author_name
'Merli, M.'
'Camara, F.'

_publ_section_title
;Topological analysis of the electron density of the clinopyroxene structure
 by the maximum entropy method: an exploratory study Sample: Dien2 Note:
 c-cell parameter changed by personal communication with author, Dec 2003
;
_journal_name_full 'European Journal of Mineralogy'
_journal_page_first 903
_journal_page_last 911
_journal_paper_doi 10.1127/0935-1221/2003/0015-0903
_journal_volume 15
_journal_year 2003
_chemical_compound_source Synthetic
_chemical_formula_sum 'Ca0.15 Mg1.85 O6 Si2'
_chemical_name_mineral Pigeonite
_space_group_IT_number 14
_symmetry_space_group_name_Hall '-P 2ybc'
_symmetry_space_group_name_H-M 'P 1 21/c 1'
_cell_angle_alpha 90
_cell_angle_beta 108.38
_cell_angle_gamma 90
_cell_length_a 9.651
_cell_length_b 8.846
_cell_length_c 5.252
_cell_formula_units_Z 4
_cell_volume 425.504
_database_code_amcsd 0007019
_exptl_crystal_density_diffrn 3.171
_cod_original_formula_sum 'Mg1.85 Ca.15 Si2 O6'
_cod_database_code 9005629

loop_
_space_group_symop_operation_xyz
x,y,z
x,1/2-y,1/2+z
-x,1/2+y,1/2-z
-x,-y,-z

loop_
_atom_site_aniso_label
_atom_site_aniso_U_11
_atom_site_aniso_U_22
_atom_site_aniso_U_33
_atom_site_aniso_U_12
_atom_site_aniso_U_13
_atom_site_aniso_U_23
MgM1 0.00629 0.00653 0.00510 0.00011 0.00159 0.00059
MgM2 0.01058 0.01924 0.00766 0.00418 0.00203 0.00455
CaM2 0.01058 0.01924 0.00766 0.00418 0.00203 0.00455
SiA 0.00439 0.00466 0.00536 -0.00038 0.00218 -0.00052
SiB 0.00491 0.00481 0.00547 -0.00092 0.00206 -0.00075
O1A 0.00447 0.00657 0.00625 -0.00012 0.00095 -0.00014
O1B 0.00535 0.00832 0.00567 -0.00047 0.00234 -0.00077
O2A 0.00804 0.00463 0.00796 -0.00132 0.00253 0.00072
O2B 0.01038 0.00754 0.01399 -0.00322 0.00693 -0.00454
O3A 0.00514 0.01205 0.00830 0.00057 0.00219 0.00593
O3B 0.00557 0.01254 0.00884 0.00102 0.00263 0.00384

loop_
_atom_site_label
_atom_site_fract_x
_atom_site_fract_y
_atom_site_fract_z
_atom_site_occupancy
MgM1 0.25087 0.65380 0.22285 1.00000
MgM2 0.25460 0.01964 0.22660 0.85000
CaM2 0.25841 0.01087 0.20226 0.15000
SiA 0.04238 0.34128 0.28692 1.00000
SiB 0.55079 0.83812 0.23265 1.00000
O1A 0.86656 0.33956 0.17880 1.00000
O1B 0.37434 0.83961 0.12751 1.00000
O2A 0.12118 0.50101 0.32222 1.00000
O2B 0.63168 0.98528 0.38165 1.00000
O3A 0.10512 0.27501 0.60186 1.00000
O3B 0.60461 0.70081 0.46414 1.00000

loop_
_cod_related_entry_id
_cod_related_entry_database
_cod_related_entry_code
1 AMCSD 0007019
